data_7226658
loop_
_publ_author_name
'Sousa-Pedrares, Antonio'
'Crespo, Augusto'
'Dur\'an, Mar\'ia L.'
'Garc\'ia-V\'azquez, Jos\'e A.'

_publ_section_title
;
 Directing effects of aminosulfonyl groups on the crystal packing of tin
 and lead complexes
;
_journal_issue 43
_journal_name_full CrystEngComm
_journal_page_first 8419
_journal_paper_doi 10.1039/C6CE01567K
_journal_volume 18
_journal_year 2016
_chemical_formula_sum 'C35 H31 N7 O6.5 Pb S2'
_chemical_formula_weight 924.98
_chemical_name_systematic
;
?
;
_space_group_IT_number 14
_symmetry_cell_setting monoclinic
_symmetry_space_group_name_Hall '-P 2ybc'
_symmetry_space_group_name_H-M 'P 1 21/c 1'
_atom_sites_solution_hydrogens geom
_atom_sites_solution_primary direct
_atom_sites_solution_secondary difmap
_audit_creation_method SHELXL-97
_audit_update_record
;
2010-05-10 deposited with the CCDC.
2016-09-27 downloaded from the CCDC.
;
_cell_angle_alpha 90.00
_cell_angle_beta 100.520(5)
_cell_angle_gamma 90.00
_cell_formula_units_Z 4
_cell_length_a 12.572(3)
_cell_length_b 16.149(4)
_cell_length_c 19.077(5)
_cell_measurement_reflns_used 996
_cell_measurement_temperature 293(2)
_cell_measurement_theta_max 26.1
_cell_measurement_theta_min 2.52
_cell_volume 3808.0(16)
_computing_cell_refinement 'BRUKER Smart'
_computing_data_collection 'BRUKER Smart'
_computing_data_reduction 'Bruker SAINT'
_computing_structure_refinement 'SHELXL-97 (Sheldrick, 1997)'
_computing_structure_solution 'SHELXS-97 (Sheldrick, 1990)'
_diffrn_ambient_temperature 293(2)
_diffrn_measured_fraction_theta_full 0.971
_diffrn_measured_fraction_theta_max 0.971
_diffrn_measurement_device_type 'Smart-CCD-1000 BRUKER'
_diffrn_measurement_method 'omega scans'
_diffrn_radiation_monochromator graphite
_diffrn_radiation_source 'fine-focus sealed tube'
_diffrn_radiation_type MoK\a
_diffrn_radiation_wavelength 0.71073
_diffrn_reflns_av_R_equivalents 0.1088
_diffrn_reflns_av_sigmaI/netI 0.1294
_diffrn_reflns_limit_h_max 16
_diffrn_reflns_limit_h_min -16
_diffrn_reflns_limit_k_max 21
_diffrn_reflns_limit_k_min 0
_diffrn_reflns_limit_l_max 25
_diffrn_reflns_limit_l_min 0
_diffrn_reflns_number 35682
_diffrn_reflns_theta_full 28.28
_diffrn_reflns_theta_max 28.28
_diffrn_reflns_theta_min 1.65
_exptl_absorpt_coefficient_mu 4.594
_exptl_absorpt_correction_T_max 0.6566
_exptl_absorpt_correction_T_min 0.4602
_exptl_absorpt_correction_type multi-scan
_exptl_absorpt_process_details
;
Sheldrick, G.M. SADABS: Program for absorption correction
using area detector data. University of G ttingen, Germany, 1996.
;
_exptl_crystal_colour Yellow
_exptl_crystal_density_diffrn 1.613
_exptl_crystal_density_method 'not measured'
_exptl_crystal_description Prism
_exptl_crystal_F_000 1824
_exptl_crystal_size_max 0.20
_exptl_crystal_size_mid 0.17
_exptl_crystal_size_min 0.10
_refine_diff_density_max 1.266
_refine_diff_density_min -1.490
_refine_diff_density_rms 0.206
_refine_ls_extinction_method none
_refine_ls_goodness_of_fit_ref 1.022
_refine_ls_hydrogen_treatment mixed
_refine_ls_matrix_type full
_refine_ls_number_parameters 483
_refine_ls_number_reflns 9178
_refine_ls_number_restraints 4
_refine_ls_restrained_S_all 1.022
_refine_ls_R_factor_all 0.1513
_refine_ls_R_factor_gt 0.0551
_refine_ls_shift/su_max 0.000
_refine_ls_shift/su_mean 0.000
_refine_ls_structure_factor_coef Fsqd
_refine_ls_weighting_details 'calc w=1/[\s^2^(Fo^2^)+(0.0231P)^2^+57.7901P] where P=(Fo^2^+2Fc^2^)/3'
_refine_ls_weighting_scheme calc
_refine_ls_wR_factor_gt 0.1082
_refine_ls_wR_factor_ref 0.1477
_reflns_number_gt 4978
_reflns_number_total 9178
_reflns_threshold_expression >2sigma(I)
_cod_data_source_file c6ce01567k2.cif
_cod_data_source_block l1pb
_cod_depositor_comments
;
The following automatic conversions were performed:

'_symmetry_cell_setting' value 'Monoclinic' changed to 'monoclinic'
according to
/usr/data/users/saulius/crontab/automatic-downloads/rss-feeds/RSC/lib/dictionaries/cif_core.dic
dictionary named 'cif_core.dic' version 2.4.2 from 2011-04-26.

Automatic conversion script
Id: cif_fix_values 4268 2015-11-12 08:31:59Z antanas 

 Adding full bibliography for 7226658--7226661.cif.
;
_cod_original_cell_volume 3808.0(17)
_cod_original_sg_symbol_H-M P21/c
_cod_original_formula_sum 'C35 H31 N7 O6.50 Pb S2'
_cod_database_code 7226658

loop_
_symmetry_equiv_pos_as_xyz
'x, y, z'
'-x, y+1/2, -z+1/2'
'-x, -y, -z'
'x, -y-1/2, z-1/2'

loop_
_atom_site_label
_atom_site_type_symbol
_atom_site_fract_x
_atom_site_fract_y
_atom_site_fract_z
_atom_site_U_iso_or_equiv
_atom_site_adp_type
_atom_site_occupancy
_atom_site_symmetry_multiplicity
_atom_site_calc_flag
_atom_site_refinement_flags
Pb1 Pb 0.16803(3) 0.30771(3) 0.189774(19) 0.02823(11) Uani 1 1 d .
S1 S -0.2415(2) 0.2038(2) -0.00737(16) 0.0447(7) Uani 1 1 d .
S2 S 0.5106(2) 0.38119(19) 0.06406(14) 0.0355(6) Uani 1 1 d .
O1 O 0.3435(5) 0.3714(5) 0.1694(3) 0.0350(17) Uani 1 1 d .
O2 O 0.0338(5) 0.3575(5) 0.0863(3) 0.0351(17) Uani 1 1 d .
O3 O 0.5759(6) 0.4092(5) 0.0145(4) 0.048(2) Uani 1 1 d .
O4 O 0.4942(6) 0.2940(5) 0.0692(4) 0.048(2) Uani 1 1 d .
O5 O -0.1401(7) 0.1625(5) 0.0089(4) 0.053(2) Uani 1 1 d .
O6 O -0.3224(7) 0.1726(5) -0.0633(5) 0.068(3) Uani 1 1 d .
N1 N 0.3949(8) 0.4251(7) 0.0419(5) 0.039(2) Uani 1 1 d D
N2 N 0.4342(6) 0.2981(6) 0.2662(4) 0.037(2) Uani 1 1 d .
N3 N 0.3335(7) 0.2732(6) 0.2759(4) 0.034(2) Uani 1 1 d .
N4 N 0.1344(7) 0.2310(6) 0.2943(4) 0.034(2) Uani 1 1 d .
N5 N -0.0249(6) 0.2742(5) 0.1899(4) 0.032(2) Uani 1 1 d .
N6 N -0.1051(7) 0.2949(6) 0.1326(4) 0.036(2) Uani 1 1 d .
N7 N -0.2936(8) 0.2038(7) 0.0639(5) 0.047(3) Uani 1 1 d D
C1 C 0.5729(8) 0.4164(7) 0.1496(5) 0.034(2) Uani 1 1 d .
C2 C 0.6665(9) 0.4603(8) 0.1530(7) 0.054(4) Uani 1 1 d .
H2 H 0.6915 0.4729 0.1112 0.065 Uiso 1 1 calc R
C3 C 0.7246(11) 0.4862(11) 0.2178(8) 0.077(5) Uani 1 1 d .
H3 H 0.7864 0.5185 0.2201 0.092 Uiso 1 1 calc R
C4 C 0.6888(12) 0.4629(10) 0.2794(8) 0.078(5) Uani 1 1 d .
H4 H 0.7286 0.4777 0.3236 0.094 Uiso 1 1 calc R
C5 C 0.5955(10) 0.4185(9) 0.2757(6) 0.057(4) Uani 1 1 d .
H5 H 0.5728 0.4040 0.3178 0.068 Uiso 1 1 calc R
C6 C 0.5338(8) 0.3943(7) 0.2115(5) 0.035(3) Uani 1 1 d .
C7 C 0.4266(8) 0.3523(7) 0.2135(6) 0.038(3) Uani 1 1 d .
C8 C 0.3291(9) 0.2294(8) 0.3315(6) 0.044(3) Uani 1 1 d .
C9 C 0.4252(9) 0.2023(12) 0.3831(8) 0.093(6) Uani 1 1 d .
H9A H 0.4467 0.1482 0.3701 0.139 Uiso 1 1 calc R
H9B H 0.4079 0.2004 0.4300 0.139 Uiso 1 1 calc R
H9C H 0.4833 0.2407 0.3825 0.139 Uiso 1 1 calc R
C10 C 0.2181(9) 0.2104(7) 0.3438(6) 0.041(3) Uani 1 1 d .
C11 C 0.2011(10) 0.1761(8) 0.4091(6) 0.053(4) Uani 1 1 d .
H11 H 0.2595 0.1587 0.4431 0.064 Uiso 1 1 calc R
C12 C 0.0981(10) 0.1688(9) 0.4214(6) 0.058(4) Uani 1 1 d .
H12 H 0.0860 0.1492 0.4651 0.070 Uiso 1 1 calc R
C13 C 0.0116(10) 0.1904(9) 0.3691(6) 0.052(3) Uani 1 1 d .
H13 H -0.0592 0.1838 0.3762 0.062 Uiso 1 1 calc R
C14 C 0.0329(8) 0.2225(7) 0.3052(6) 0.035(3) Uani 1 1 d .
C15 C -0.0561(9) 0.2485(7) 0.2466(5) 0.036(3) Uani 1 1 d .
C16 C -0.1706(9) 0.2479(10) 0.2582(7) 0.069(4) Uani 1 1 d .
H16A H -0.2125 0.2867 0.2265 0.103 Uiso 1 1 calc R
H16B H -0.1724 0.2631 0.3066 0.103 Uiso 1 1 calc R
H16C H -0.2004 0.1934 0.2490 0.103 Uiso 1 1 calc R
C17 C -0.0636(8) 0.3348(6) 0.0840(5) 0.029(2) Uani 1 1 d .
C18 C -0.1393(8) 0.3592(6) 0.0159(5) 0.029(2) Uani 1 1 d .
C19 C -0.1259(9) 0.4380(8) -0.0082(6) 0.042(3) Uani 1 1 d .
H19 H -0.0756 0.4725 0.0193 0.050 Uiso 1 1 calc R
C20 C -0.1842(9) 0.4683(7) -0.0718(6) 0.043(3) Uani 1 1 d .
H20 H -0.1729 0.5220 -0.0864 0.052 Uiso 1 1 calc R
C21 C -0.2580(9) 0.4185(8) -0.1128(6) 0.048(3) Uani 1 1 d .
H21 H -0.2971 0.4388 -0.1554 0.058 Uiso 1 1 calc R
C22 C -0.2758(8) 0.3390(8) -0.0923(6) 0.042(3) Uani 1 1 d .
H22 H -0.3268 0.3056 -0.1203 0.050 Uiso 1 1 calc R
C23 C -0.2156(8) 0.3096(7) -0.0286(5) 0.033(2) Uani 1 1 d .
C24 C 0.1480(9) 0.4215(6) 0.2466(5) 0.032(2) Uani 1 1 d .
C25 C 0.0498(10) 0.4594(8) 0.2389(7) 0.055(4) Uani 1 1 d .
H25 H -0.0074 0.4415 0.2042 0.066 Uiso 1 1 calc R
C26 C 0.0354(10) 0.5253(9) 0.2834(8) 0.068(4) Uani 1 1 d .
H26 H -0.0325 0.5495 0.2793 0.081 Uiso 1 1 calc R
C27 C 0.1184(11) 0.5548(9) 0.3324(8) 0.067(4) Uani 1 1 d .
H27 H 0.1079 0.5986 0.3621 0.080 Uiso 1 1 calc R
C28 C 0.2181(11) 0.5189(9) 0.3373(7) 0.060(4) Uani 1 1 d .
H28 H 0.2766 0.5396 0.3696 0.072 Uiso 1 1 calc R
C29 C 0.2328(10) 0.4518(8) 0.2944(7) 0.056(4) Uani 1 1 d .
H29 H 0.3007 0.4276 0.2983 0.067 Uiso 1 1 calc R
C30 C 0.1934(10) 0.2063(8) 0.1210(6) 0.045(3) Uani 1 1 d .
C31 C 0.2924(12) 0.1877(10) 0.1077(9) 0.086(5) Uani 1 1 d .
H31 H 0.3519 0.2182 0.1297 0.103 Uiso 1 1 calc R
C32 C 0.3072(18) 0.1237(12) 0.0617(12) 0.121(8) Uani 1 1 d .
H32 H 0.3748 0.1120 0.0508 0.145 Uiso 1 1 calc R
C33 C 0.2156(17) 0.0779(12) 0.0326(10) 0.101(6) Uani 1 1 d .
H33 H 0.2238 0.0325 0.0041 0.121 Uiso 1 1 calc R
C34 C 0.1205(15) 0.0957(11) 0.0435(11) 0.108(7) Uani 1 1 d .
H34 H 0.0607 0.0656 0.0211 0.130 Uiso 1 1 calc R
C35 C 0.1080(12) 0.1613(9) 0.0899(8) 0.073(5) Uani 1 1 d .
H35 H 0.0396 0.1736 0.0992 0.087 Uiso 1 1 calc R
H1A H 0.358(11) 0.425(10) 0.078(6) 0.109 Uiso 1 1 d D
H1B H 0.405(13) 0.478(3) 0.031(8) 0.109 Uiso 1 1 d D
H7A H -0.361(6) 0.225(9) 0.060(9) 0.109 Uiso 1 1 d D
H7B H -0.250(11) 0.236(8) 0.095(7) 0.109 Uiso 1 1 d D
O1S O 0.573(2) 0.158(2) 0.2383(15) 0.170(16) Uani 0.50 1 d P

loop_
_atom_site_aniso_label
_atom_site_aniso_U_11
_atom_site_aniso_U_22
_atom_site_aniso_U_33
_atom_site_aniso_U_23
_atom_site_aniso_U_13
_atom_site_aniso_U_12
Pb1 0.02831(18) 0.0364(2) 0.02022(16) 0.0029(2) 0.00499(12) -0.0035(2)
S1 0.0401(16) 0.046(2) 0.0436(16) -0.0020(15) -0.0043(13) -0.0010(14)
S2 0.0320(15) 0.0469(17) 0.0299(14) 0.0003(13) 0.0115(11) -0.0031(13)
O1 0.027(4) 0.051(5) 0.026(4) 0.002(3) 0.003(3) -0.003(3)
O2 0.032(4) 0.051(5) 0.021(4) 0.006(3) 0.003(3) -0.011(3)
O3 0.047(5) 0.067(6) 0.035(4) 0.003(4) 0.018(4) 0.001(4)
O4 0.057(5) 0.035(5) 0.053(5) -0.004(4) 0.016(4) -0.006(4)
O5 0.054(5) 0.046(5) 0.055(5) -0.007(4) -0.002(4) 0.007(4)
O6 0.073(6) 0.058(6) 0.060(6) -0.013(5) -0.025(5) -0.017(5)
N1 0.034(5) 0.059(7) 0.024(5) 0.002(5) 0.006(4) -0.001(5)
N2 0.026(4) 0.055(6) 0.029(4) 0.013(5) 0.006(4) 0.003(5)
N3 0.030(5) 0.044(5) 0.030(5) 0.008(4) 0.007(4) 0.005(4)
N4 0.032(5) 0.042(5) 0.028(5) 0.008(4) 0.005(4) 0.002(4)
N5 0.026(4) 0.040(5) 0.029(5) 0.010(4) 0.001(4) -0.007(4)
N6 0.030(5) 0.043(6) 0.032(5) 0.011(4) -0.002(4) -0.003(4)
N7 0.044(6) 0.053(7) 0.046(6) 0.014(5) 0.009(5) -0.008(5)
C1 0.030(6) 0.046(7) 0.028(5) 0.005(5) 0.007(4) -0.002(5)
C2 0.035(7) 0.077(10) 0.052(8) 0.007(7) 0.008(6) -0.028(7)
C3 0.038(8) 0.121(14) 0.066(10) 0.017(10) -0.007(7) -0.035(9)
C4 0.073(11) 0.102(13) 0.051(9) -0.002(9) -0.012(8) -0.024(10)
C5 0.054(8) 0.084(10) 0.030(6) -0.009(7) 0.001(6) -0.019(8)
C6 0.030(6) 0.048(7) 0.027(5) -0.001(5) 0.002(5) -0.004(5)
C7 0.025(6) 0.055(8) 0.033(6) -0.005(5) 0.006(5) -0.003(5)
C8 0.037(6) 0.060(8) 0.035(6) 0.014(6) 0.004(5) 0.000(6)
C9 0.026(6) 0.172(18) 0.076(10) 0.084(12) -0.004(6) 0.003(9)
C10 0.039(6) 0.054(8) 0.030(6) 0.007(5) 0.006(5) -0.002(5)
C11 0.047(7) 0.071(10) 0.037(6) 0.024(6) -0.003(5) 0.001(7)
C12 0.054(8) 0.094(12) 0.030(6) 0.029(7) 0.014(6) 0.004(7)
C13 0.045(7) 0.069(9) 0.044(7) 0.007(7) 0.014(5) -0.016(7)
C14 0.031(6) 0.045(7) 0.032(6) 0.000(5) 0.011(5) -0.002(5)
C15 0.040(6) 0.041(7) 0.029(6) 0.005(5) 0.009(5) -0.007(5)
C16 0.034(7) 0.111(13) 0.063(9) 0.030(9) 0.013(6) 0.006(8)
C17 0.026(5) 0.039(6) 0.022(5) -0.003(4) 0.002(4) 0.001(4)
C18 0.030(6) 0.033(6) 0.024(5) 0.002(4) 0.005(4) 0.007(5)
C19 0.039(7) 0.050(8) 0.040(7) 0.004(6) 0.017(5) -0.002(6)
C20 0.048(7) 0.035(7) 0.046(7) 0.020(6) 0.008(6) 0.007(6)
C21 0.036(7) 0.072(9) 0.034(6) 0.016(6) -0.002(5) 0.021(6)
C22 0.022(5) 0.062(8) 0.038(6) 0.010(6) 0.000(5) 0.002(5)
C23 0.033(5) 0.037(6) 0.030(5) 0.001(5) 0.005(4) 0.002(5)
C24 0.041(6) 0.027(6) 0.029(5) -0.002(5) 0.012(5) -0.007(5)
C25 0.046(7) 0.061(9) 0.051(8) -0.025(7) -0.008(6) 0.000(6)
C26 0.035(7) 0.060(9) 0.109(12) -0.035(9) 0.015(8) 0.003(6)
C27 0.058(9) 0.059(10) 0.079(10) -0.034(8) -0.002(8) 0.002(7)
C28 0.063(9) 0.066(10) 0.047(8) -0.023(7) -0.003(7) -0.002(8)
C29 0.041(7) 0.066(9) 0.058(8) -0.022(7) -0.002(6) -0.008(6)
C30 0.049(7) 0.054(8) 0.036(6) -0.006(6) 0.015(5) -0.002(6)
C31 0.072(10) 0.094(12) 0.106(12) -0.061(11) 0.056(9) -0.036(10)
C32 0.130(18) 0.093(15) 0.17(2) -0.070(15) 0.094(16) -0.016(13)
C33 0.099(15) 0.092(14) 0.117(16) -0.054(12) 0.033(13) -0.017(12)
C34 0.063(12) 0.088(14) 0.16(2) -0.063(13) -0.011(12) -0.017(10)
C35 0.061(9) 0.057(9) 0.099(12) -0.037(9) 0.012(9) -0.004(7)
O1S 0.12(2) 0.26(4) 0.14(2) 0.10(2) 0.075(19) 0.15(3)

loop_
_atom_type_symbol
_atom_type_description
_atom_type_scat_dispersion_real
_atom_type_scat_dispersion_imag
_atom_type_scat_source
C C 0.0033 0.0016 'International Tables Vol C Tables 4.2.6.8 and 6.1.1.4'
H H 0.0000 0.0000 'International Tables Vol C Tables 4.2.6.8 and 6.1.1.4'
N N 0.0061 0.0033 'International Tables Vol C Tables 4.2.6.8 and 6.1.1.4'
O O 0.0106 0.0060 'International Tables Vol C Tables 4.2.6.8 and 6.1.1.4'
S S 0.1246 0.1234 'International Tables Vol C Tables 4.2.6.8 and 6.1.1.4'
Pb Pb -3.3944 10.1111 'International Tables Vol C Tables 4.2.6.8 and 6.1.1.4'

loop_
_geom_angle_atom_site_label_1
_geom_angle_atom_site_label_2
_geom_angle_atom_site_label_3
_geom_angle
C30 Pb1 C24 171.6(4)
C30 Pb1 N4 100.2(4)
C24 Pb1 N4 88.2(3)
C30 Pb1 N3 91.9(4)
C24 Pb1 N3 91.1(4)
N4 Pb1 N3 66.0(3)
C30 Pb1 O2 85.2(4)
C24 Pb1 O2 89.9(3)
N4 Pb1 O2 128.1(2)
N3 Pb1 O2 165.8(2)
C30 Pb1 N5 95.0(4)
C24 Pb1 N5 88.9(3)
N4 Pb1 N5 64.9(3)
N3 Pb1 N5 130.8(3)
O2 Pb1 N5 63.3(2)
C30 Pb1 O1 89.2(4)
C24 Pb1 O1 85.2(3)
N4 Pb1 O1 128.1(2)
N3 Pb1 O1 62.7(3)
O2 Pb1 O1 103.4(2)
N5 Pb1 O1 165.5(2)
O5 S1 O6 119.2(6)
O5 S1 N7 107.6(5)
O6 S1 N7 106.6(6)
O5 S1 C23 107.6(5)
O6 S1 C23 107.5(5)
N7 S1 C23 107.9(5)
O4 S2 O3 117.6(5)
O4 S2 N1 108.6(5)
O3 S2 N1 106.7(5)
O4 S2 C1 107.3(5)
O3 S2 C1 107.2(5)
N1 S2 C1 109.2(5)
C7 O1 Pb1 116.1(7)
C17 O2 Pb1 116.3(6)
C7 N2 N3 110.8(8)
C8 N3 N2 116.9(9)
C8 N3 Pb1 121.1(7)
N2 N3 Pb1 122.0(6)
C10 N4 C14 121.4(9)
C10 N4 Pb1 118.4(7)
C14 N4 Pb1 119.4(7)
C15 N5 N6 116.9(8)
C15 N5 Pb1 121.3(7)
N6 N5 Pb1 121.1(6)
C17 N6 N5 110.4(8)
C2 C1 C6 121.6(10)
C2 C1 S2 116.3(8)
C6 C1 S2 121.9(8)
C1 C2 C3 120.6(12)
C2 C3 C4 118.5(13)
C5 C4 C3 120.5(13)
C4 C5 C6 122.1(12)
C5 C6 C1 116.6(10)
C5 C6 C7 117.5(10)
C1 C6 C7 125.8(9)
O1 C7 N2 127.5(10)
O1 C7 C6 120.5(10)
N2 C7 C6 112.0(9)
N3 C8 C9 124.0(11)
N3 C8 C10 115.3(10)
C9 C8 C10 120.7(10)
N4 C10 C11 120.0(10)
N4 C10 C8 118.8(9)
C11 C10 C8 121.1(10)
C12 C11 C10 119.1(10)
C11 C12 C13 120.1(10)
C12 C13 C14 118.3(10)
N4 C14 C13 121.0(10)
N4 C14 C15 117.4(9)
C13 C14 C15 121.6(10)
N5 C15 C14 114.9(9)
N5 C15 C16 125.3(10)
C14 C15 C16 119.7(9)
O2 C17 N6 128.5(9)
O2 C17 C18 113.8(9)
N6 C17 C18 117.6(9)
C19 C18 C23 115.9(10)
C19 C18 C17 115.6(10)
C23 C18 C17 128.4(9)
C18 C19 C20 122.8(11)
C21 C20 C19 119.3(11)
C20 C21 C22 121.3(10)
C21 C22 C23 118.5(11)
C22 C23 C18 122.3(11)
C22 C23 S1 115.4(8)
C18 C23 S1 122.4(8)
C29 C24 C25 119.6(11)
C29 C24 Pb1 119.4(9)
C25 C24 Pb1 120.8(8)
C24 C25 C26 119.6(11)
C27 C26 C25 121.4(12)
C26 C27 C28 118.6(13)
C27 C28 C29 120.5(12)
C24 C29 C28 120.2(12)
C35 C30 C31 119.1(12)
C35 C30 Pb1 119.0(9)
C31 C30 Pb1 121.8(10)
C30 C31 C32 121.3(15)
C31 C32 C33 116.6(17)
C34 C33 C32 123.0(17)
C33 C34 C35 118.9(16)
C30 C35 C34 120.9(14)

loop_
_geom_bond_atom_site_label_1
_geom_bond_atom_site_label_2
_geom_bond_distance
Pb1 C30 2.158(11)
Pb1 C24 2.171(10)
Pb1 N4 2.449(8)
Pb1 N3 2.468(8)
Pb1 O2 2.485(7)
Pb1 N5 2.485(8)
Pb1 O1 2.528(7)
S1 O5 1.422(8)
S1 O6 1.425(8)
S1 N7 1.614(11)
S1 C23 1.800(12)
S2 O4 1.429(8)
S2 O3 1.434(8)
S2 N1 1.603(10)
S2 C1 1.771(11)
O1 C7 1.254(12)
O2 C17 1.271(11)
N2 C7 1.322(14)
N2 N3 1.374(11)
N3 C8 1.285(13)
N4 C10 1.322(13)
N4 C14 1.337(13)
N5 C15 1.283(12)
N5 N6 1.387(11)
N6 C17 1.313(12)
C1 C2 1.365(14)
C1 C6 1.404(14)
C2 C3 1.381(18)
C3 C4 1.384(19)
C4 C5 1.366(18)
C5 C6 1.382(15)
C6 C7 1.516(14)
C8 C9 1.478(15)
C8 C10 1.489(15)
C10 C11 1.413(15)
C11 C12 1.364(16)
C12 C13 1.380(16)
C13 C14 1.394(14)
C14 C15 1.491(14)
C15 C16 1.497(15)
C17 C18 1.516(13)
C18 C19 1.373(15)
C18 C23 1.409(14)
C19 C20 1.387(15)
C20 C21 1.361(16)
C21 C22 1.372(16)
C22 C23 1.392(14)
C24 C29 1.361(15)
C24 C25 1.362(16)
C25 C26 1.393(16)
C26 C27 1.354(17)
C27 C28 1.369(18)
C28 C29 1.391(17)
C30 C35 1.342(17)
C30 C31 1.350(17)
C31 C32 1.390(19)
C32 C33 1.40(2)
C33 C34 1.28(2)
C34 C35 1.41(2)

loop_
_geom_hbond_atom_site_label_D
_geom_hbond_atom_site_label_H
_geom_hbond_atom_site_label_A
_geom_hbond_distance_DH
_geom_hbond_distance_HA
_geom_hbond_distance_DA
_geom_hbond_angle_DHA
_geom_hbond_site_symmetry_A
N1 H1A O1 0.90(2) 1.98(9) 2.767(11) 145(14) .
N1 H1B O3 0.90(2) 2.04(4) 2.932(13) 169(15) 3_665
N7 H7A O4 0.90(2) 2.17(4) 3.056(13) 168(15) 1_455
N7 H7A S2 0.90(2) 3.00(10) 3.777(11) 145(13) 1_455
N7 H7B N6 0.90(2) 2.07(8) 2.892(13) 152(15) .
